data_7104017
loop_
_publ_author_name
J.Hoeflemeyer
F.Gabbai

_journal_name_full 'Chemical communications (Cambridge, England)'
_journal_paper_doi 10.1039/b212127a
_journal_year 2003
_chemical_formula_sum 'C45 H35 Cl2 Ga I P Sn'
_chemical_formula_weight 992.91
_chemical_name_systematic
;
?
;
_space_group_IT_number 14
_symmetry_cell_setting monoclinic
_symmetry_space_group_name_Hall '-P 2yn'
_symmetry_space_group_name_H-M 'P 1 21/n 1'
_atom_sites_solution_hydrogens geom
_atom_sites_solution_primary direct
_atom_sites_solution_secondary difmap
_audit_creation_method SHELXL-97
_cell_angle_alpha 90.00
_cell_angle_beta 93.6600(10)
_cell_angle_gamma 90.00
_cell_formula_units_Z 4
_cell_length_a 10.2589(7)
_cell_length_b 29.596(2)
_cell_length_c 12.9930(9)
_cell_measurement_temperature 110(2)
_cell_volume 3936.9(5)
_computing_structure_refinement 'SHELXL-97 (Sheldrick, 1997)'
_computing_structure_solution 'SHELXS-97 (Sheldrick, 1990)'
_diffrn_ambient_temperature 110(2)
_diffrn_measured_fraction_theta_full 0.997
_diffrn_measured_fraction_theta_max 0.997
_diffrn_radiation_monochromator graphite
_diffrn_radiation_source 'fine-focus sealed tube'
_diffrn_radiation_type MoK\a
_diffrn_radiation_wavelength 0.71073
_diffrn_reflns_av_R_equivalents 0.0247
_diffrn_reflns_av_sigmaI/netI 0.0195
_diffrn_reflns_limit_h_max 12
_diffrn_reflns_limit_h_min -12
_diffrn_reflns_limit_k_max 35
_diffrn_reflns_limit_k_min -31
_diffrn_reflns_limit_l_max 10
_diffrn_reflns_limit_l_min -15
_diffrn_reflns_number 25839
_diffrn_reflns_theta_full 25.00
_diffrn_reflns_theta_max 25.00
_diffrn_reflns_theta_min 1.38
_exptl_absorpt_coefficient_mu 2.311
_exptl_absorpt_correction_T_max 1
_exptl_absorpt_correction_T_min 0.62
_exptl_absorpt_correction_type SADABS
_exptl_crystal_colour colourless
_exptl_crystal_density_diffrn 1.675
_exptl_crystal_density_method 'not measured'
_exptl_crystal_F_000 1952
_exptl_crystal_size_max 0.26
_exptl_crystal_size_mid 0.25
_exptl_crystal_size_min 0.19
_refine_diff_density_max 0.770
_refine_diff_density_min -1.549
_refine_diff_density_rms 0.102
_refine_ls_extinction_method none
_refine_ls_goodness_of_fit_ref 1.138
_refine_ls_hydrogen_treatment mixed
_refine_ls_matrix_type full
_refine_ls_number_parameters 458
_refine_ls_number_reflns 6907
_refine_ls_number_restraints 1
_refine_ls_restrained_S_all 1.138
_refine_ls_R_factor_all 0.0475
_refine_ls_R_factor_gt 0.0454
_refine_ls_shift/su_max 0.001
_refine_ls_shift/su_mean 0.000
_refine_ls_structure_factor_coef Fsqd
_refine_ls_weighting_details 'calc w==1/[\s^2^(Fo^2^)+(0.0468P)^2^+17.3551P] where P==(Fo^2^+2Fc^2^)/3'
_refine_ls_weighting_scheme calc
_refine_ls_wR_factor_gt 0.1140
_refine_ls_wR_factor_ref 0.1151
_reflns_number_gt 6552
_reflns_number_total 6907
_reflns_threshold_expression >2sigma(I)
_cod_data_source_file b212127a.txt
_cod_data_source_block 5
_cod_depositor_comments
;
The following automatic conversions were performed:
'_symmetry_cell_setting' value 'Monoclinic' changed to 'monoclinic'
according to '/home/saulius/struct/CIF-dictionaries/cif_core.dic'
dictionary named 'cif_core.dic' version 2.4.1 from 2010-06-29.

Automatic conversion script
Id: cif_fix_enum 1527 2010-12-29 10:47:43Z saulius 
;
_cod_original_sg_symbol_H-M P2(1)/n
_cod_database_code 7104017

loop_
_symmetry_equiv_pos_as_xyz
'x, y, z'
'-x+1/2, y+1/2, -z+1/2'
'-x, -y, -z'
'x-1/2, -y-1/2, z-1/2'

loop_
_atom_site_label
_atom_site_type_symbol
_atom_site_fract_x
_atom_site_fract_y
_atom_site_fract_z
_atom_site_U_iso_or_equiv
_atom_site_adp_type
_atom_site_occupancy
_atom_site_symmetry_multiplicity
_atom_site_calc_flag
_atom_site_refinement_flags
_atom_site_disorder_assembly
_atom_site_disorder_group
Sn Sn 0.54767(3) 0.121235(11) 0.33513(3) 0.02913(11) Uani 1 1 d . . .
Ga Ga 0.23972(5) 0.160512(17) 0.32176(4) 0.02542(14) Uani 1 1 d . . .
I1 I 0.3777(3) 0.16415(9) 0.4999(2) 0.0405(8) Uiso 0.204(2) 1 d P A 1
I2 I 0.0349(4) 0.19788(14) 0.3586(3) 0.0463(12) Uiso 0.162(2) 1 d P A 2
I3 I 0.67973(7) 0.08221(3) 0.17945(5) 0.0327(2) Uiso 0.6346(18) 1 d P A 3
Cl1 Cl 0.3727(2) 0.16481(8) 0.4730(2) 0.0378(5) Uiso 0.796(2) 1 d P A 1
Cl2 Cl 0.0540(3) 0.19244(9) 0.3684(2) 0.0378(5) Uiso 0.838(2) 1 d P A 2
Cl3 Cl 0.6897(5) 0.08136(18) 0.2025(4) 0.0378(5) Uiso 0.3654(18) 1 d P A 3
P P 0.73327(13) 0.39396(4) 0.37744(9) 0.0260(3) Uani 1 1 d . . .
C1 C 0.4220(5) 0.06319(16) 0.3440(4) 0.0285(10) Uani 1 1 d . A .
C2 C 0.4964(5) 0.02550(17) 0.3695(4) 0.0349(12) Uani 1 1 d . . .
H2A H 0.5855 0.0290 0.3856 0.042 Uiso 1 1 calc R A .
C3 C 0.4413(6) -0.01846(18) 0.3719(4) 0.0363(12) Uani 1 1 d . A .
H3A H 0.4929 -0.0431 0.3925 0.044 Uiso 1 1 calc R . .
C4 C 0.3122(6) -0.02423(17) 0.3437(4) 0.0346(12) Uani 1 1 d . . .
H4A H 0.2767 -0.0532 0.3419 0.042 Uiso 1 1 calc R A .
C5 C 0.0982(6) 0.00646(18) 0.2861(4) 0.0342(12) Uani 1 1 d . . .
H5A H 0.0647 -0.0227 0.2823 0.041 Uiso 1 1 calc R A .
C6 C 0.0183(6) 0.04230(18) 0.2618(4) 0.0362(12) Uani 1 1 d . A .
H6A H -0.0688 0.0376 0.2403 0.043 Uiso 1 1 calc R . .
C7 C 0.0688(5) 0.08656(18) 0.2696(4) 0.0319(11) Uani 1 1 d . . .
H7A H 0.0128 0.1106 0.2539 0.038 Uiso 1 1 calc R A .
C8 C 0.1976(5) 0.09575(17) 0.2996(3) 0.0276(10) Uani 1 1 d . A .
C9 C 0.2845(5) 0.05831(16) 0.3200(3) 0.0262(10) Uani 1 1 d . . .
C10 C 0.2313(5) 0.01335(17) 0.3170(4) 0.0289(11) Uani 1 1 d . A .
C11 C 0.5543(5) 0.18655(16) 0.2616(4) 0.0283(10) Uani 1 1 d . A .
C12 C 0.6821(5) 0.20046(17) 0.2573(4) 0.0314(11) Uani 1 1 d . . .
H12A H 0.7483 0.1839 0.2920 0.038 Uiso 1 1 calc R A .
C13 C 0.7144(5) 0.23946(17) 0.2011(4) 0.0336(12) Uani 1 1 d . A .
H13A H 0.8008 0.2490 0.2011 0.040 Uiso 1 1 calc R . .
C14 C 0.6190(5) 0.26288(16) 0.1474(4) 0.0321(11) Uani 1 1 d . . .
H14A H 0.6409 0.2875 0.1076 0.039 Uiso 1 1 calc R A .
C15 C 0.3874(6) 0.27440(17) 0.0934(4) 0.0346(12) Uani 1 1 d . . .
H15A H 0.4101 0.2981 0.0511 0.041 Uiso 1 1 calc R A .
C16 C 0.2590(6) 0.26315(18) 0.0994(4) 0.0377(12) Uani 1 1 d . A .
H16A H 0.1949 0.2787 0.0598 0.045 Uiso 1 1 calc R . .
C17 C 0.2235(5) 0.22808(17) 0.1653(4) 0.0333(11) Uani 1 1 d . . .
H17A H 0.1354 0.2217 0.1704 0.040 Uiso 1 1 calc R A .
C18 C 0.3148(5) 0.20279(15) 0.2226(4) 0.0274(10) Uani 1 1 d . A .
C19 C 0.4496(5) 0.21224(15) 0.2127(4) 0.0263(10) Uani 1 1 d . . .
C20 C 0.4866(5) 0.25019(16) 0.1513(4) 0.0310(11) Uani 1 1 d . A .
C21 C 0.6971(6) 0.11819(18) 0.4576(5) 0.0414(14) Uani 1 1 d . A .
H21A H 0.7739 0.1044 0.4329 0.062 Uiso 1 1 calc R . .
H21B H 0.6668 0.1006 0.5133 0.062 Uiso 1 1 calc R . .
H21C H 0.7176 0.1482 0.4815 0.062 Uiso 1 1 calc R . .
C31 C 0.6194(5) 0.35675(17) 0.4342(4) 0.0278(10) Uani 1 1 d . . .
C32 C 0.5358(5) 0.37240(17) 0.5063(4) 0.0335(11) Uani 1 1 d . . .
H32A H 0.5439 0.4017 0.5317 0.040 Uiso 1 1 calc R . .
C33 C 0.4400(6) 0.34374(19) 0.5401(4) 0.0400(13) Uani 1 1 d . . .
H33A H 0.3840 0.3540 0.5885 0.048 Uiso 1 1 calc R . .
C34 C 0.4272(5) 0.30012(19) 0.5023(4) 0.0363(12) Uani 1 1 d . . .
H34A H 0.3609 0.2816 0.5236 0.044 Uiso 1 1 calc R . .
C35 C 0.5131(6) 0.28414(18) 0.4329(4) 0.0356(12) Uani 1 1 d . . .
H35A H 0.5057 0.2546 0.4087 0.043 Uiso 1 1 calc R . .
C36 C 0.6107(5) 0.31220(17) 0.3991(4) 0.0331(11) Uani 1 1 d . . .
H36A H 0.6696 0.3013 0.3535 0.040 Uiso 1 1 calc R . .
C41 C 0.7589(5) 0.44375(17) 0.4550(4) 0.0293(11) Uani 1 1 d . . .
C42 C 0.6672(6) 0.47812(18) 0.4473(4) 0.0401(13) Uani 1 1 d . . .
H42A H 0.5934 0.4750 0.4024 0.048 Uiso 1 1 calc R . .
C43 C 0.6843(7) 0.5172(2) 0.5062(5) 0.0472(15) Uani 1 1 d . . .
H43A H 0.6236 0.5405 0.4994 0.057 Uiso 1 1 calc R . .
C44 C 0.7915(7) 0.52112(19) 0.5743(4) 0.0440(14) Uani 1 1 d . . .
H44A H 0.8030 0.5472 0.6138 0.053 Uiso 1 1 calc R . .
C45 C 0.8824(6) 0.4868(2) 0.5847(4) 0.0430(14) Uani 1 1 d . . .
H45A H 0.9540 0.4897 0.6319 0.052 Uiso 1 1 calc R . .
C46 C 0.8673(6) 0.44815(19) 0.5251(4) 0.0373(12) Uani 1 1 d . . .
H46A H 0.9291 0.4252 0.5317 0.045 Uiso 1 1 calc R . .
C51 C 0.6688(5) 0.41131(16) 0.2510(4) 0.0266(10) Uani 1 1 d . . .
C52 C 0.7231(5) 0.44936(18) 0.2049(4) 0.0322(11) Uani 1 1 d . . .
H52A H 0.7852 0.4669 0.2416 0.039 Uiso 1 1 calc R . .
C53 C 0.6831(5) 0.46043(19) 0.1045(4) 0.0360(12) Uani 1 1 d . . .
H53A H 0.7187 0.4856 0.0738 0.043 Uiso 1 1 calc R . .
C54 C 0.5905(5) 0.43452(18) 0.0490(4) 0.0348(12) Uani 1 1 d . . .
H54A H 0.5647 0.4422 -0.0186 0.042 Uiso 1 1 calc R . .
C55 C 0.5367(5) 0.39722(18) 0.0943(4) 0.0353(12) Uani 1 1 d . . .
H55A H 0.4744 0.3799 0.0570 0.042 Uiso 1 1 calc R . .
C56 C 0.5754(5) 0.38539(17) 0.1955(4) 0.0314(11) Uani 1 1 d . . .
H56A H 0.5391 0.3603 0.2258 0.038 Uiso 1 1 calc R . .
C61 C 0.8835(5) 0.36426(17) 0.3632(4) 0.0305(11) Uani 1 1 d . . .
C62 C 0.9425(5) 0.34055(19) 0.4471(4) 0.0362(12) Uani 1 1 d . . .
H62A H 0.9026 0.3394 0.5093 0.043 Uiso 1 1 calc R . .
C63 C 1.0609(6) 0.3187(2) 0.4371(5) 0.0441(14) Uani 1 1 d . . .
H63A H 1.1011 0.3035 0.4932 0.053 Uiso 1 1 calc R . .
C64 C 1.1194(6) 0.3195(2) 0.3439(5) 0.0476(15) Uani 1 1 d . . .
H64A H 1.1985 0.3048 0.3373 0.057 Uiso 1 1 calc R . .
C65 C 1.0595(7) 0.3422(2) 0.2610(5) 0.0568(19) Uani 1 1 d . . .
H65A H 1.0983 0.3424 0.1982 0.068 Uiso 1 1 calc R . .
C66 C 0.9428(6) 0.3646(2) 0.2701(4) 0.0452(15) Uani 1 1 d . . .
H66A H 0.9038 0.3800 0.2138 0.054 Uiso 1 1 calc R . .

loop_
_atom_site_aniso_label
_atom_site_aniso_U_11
_atom_site_aniso_U_22
_atom_site_aniso_U_33
_atom_site_aniso_U_23
_atom_site_aniso_U_13
_atom_site_aniso_U_12
Sn 0.0350(2) 0.02282(18) 0.0289(2) 0.00254(13) -0.00389(14) -0.00393(13)
Ga 0.0323(3) 0.0211(3) 0.0231(3) 0.0008(2) 0.0030(2) -0.0029(2)
P 0.0335(7) 0.0240(6) 0.0204(6) 0.0019(5) 0.0011(5) 0.0005(5)
C1 0.037(3) 0.023(2) 0.025(2) 0.0004(19) 0.002(2) -0.003(2)
C2 0.038(3) 0.027(3) 0.039(3) 0.001(2) -0.003(2) -0.002(2)
C3 0.050(3) 0.025(3) 0.033(3) 0.003(2) 0.004(2) 0.004(2)
C4 0.057(3) 0.023(2) 0.025(3) 0.002(2) 0.005(2) -0.003(2)
C5 0.051(3) 0.029(3) 0.023(3) -0.003(2) 0.002(2) -0.013(2)
C6 0.040(3) 0.034(3) 0.034(3) 0.005(2) -0.001(2) -0.012(2)
C7 0.039(3) 0.032(3) 0.024(2) 0.003(2) -0.003(2) -0.003(2)
C8 0.038(3) 0.028(2) 0.018(2) 0.0030(19) 0.004(2) -0.005(2)
C9 0.041(3) 0.023(2) 0.015(2) 0.0005(18) 0.0032(19) -0.003(2)
C10 0.042(3) 0.027(2) 0.018(2) -0.0007(19) 0.005(2) -0.005(2)
C11 0.040(3) 0.024(2) 0.021(2) -0.0019(19) 0.005(2) -0.002(2)
C12 0.036(3) 0.027(3) 0.032(3) -0.005(2) 0.005(2) 0.000(2)
C13 0.041(3) 0.027(3) 0.036(3) -0.008(2) 0.017(2) -0.010(2)
C14 0.049(3) 0.021(2) 0.028(3) -0.001(2) 0.012(2) -0.004(2)
C15 0.054(3) 0.022(2) 0.028(3) 0.005(2) 0.007(2) -0.005(2)
C16 0.054(3) 0.026(3) 0.033(3) 0.006(2) 0.001(2) 0.000(2)
C17 0.041(3) 0.028(3) 0.031(3) 0.003(2) 0.000(2) -0.005(2)
C18 0.039(3) 0.019(2) 0.025(2) -0.0032(19) 0.003(2) -0.0039(19)
C19 0.043(3) 0.018(2) 0.019(2) -0.0044(18) 0.007(2) -0.004(2)
C20 0.045(3) 0.022(2) 0.026(3) -0.006(2) 0.007(2) -0.004(2)
C21 0.051(3) 0.029(3) 0.042(3) 0.006(2) -0.022(3) -0.008(2)
C31 0.034(3) 0.028(2) 0.021(2) 0.0004(19) 0.000(2) -0.001(2)
C32 0.044(3) 0.027(3) 0.029(3) -0.003(2) 0.004(2) 0.001(2)
C33 0.049(3) 0.037(3) 0.036(3) 0.002(2) 0.016(3) 0.000(2)
C34 0.035(3) 0.041(3) 0.033(3) 0.006(2) -0.001(2) -0.008(2)
C35 0.052(3) 0.029(3) 0.026(3) 0.000(2) 0.002(2) -0.008(2)
C36 0.045(3) 0.031(3) 0.024(2) -0.002(2) 0.005(2) 0.000(2)
C41 0.039(3) 0.027(2) 0.022(2) 0.0014(19) 0.005(2) -0.003(2)
C42 0.051(3) 0.033(3) 0.035(3) -0.003(2) -0.004(3) 0.003(2)
C43 0.068(4) 0.031(3) 0.042(3) -0.004(3) 0.004(3) 0.004(3)
C44 0.077(4) 0.028(3) 0.027(3) -0.002(2) 0.007(3) -0.011(3)
C45 0.059(4) 0.042(3) 0.027(3) -0.001(2) -0.001(3) -0.011(3)
C46 0.045(3) 0.039(3) 0.027(3) 0.002(2) -0.001(2) 0.001(2)
C51 0.033(3) 0.025(2) 0.022(2) -0.0020(19) 0.000(2) 0.0060(19)
C52 0.033(3) 0.035(3) 0.028(3) 0.002(2) -0.002(2) -0.003(2)
C53 0.037(3) 0.042(3) 0.029(3) 0.006(2) 0.002(2) -0.004(2)
C54 0.045(3) 0.037(3) 0.022(2) 0.002(2) -0.001(2) 0.009(2)
C55 0.045(3) 0.030(3) 0.029(3) -0.003(2) -0.011(2) 0.000(2)
C56 0.039(3) 0.024(2) 0.030(3) 0.001(2) 0.000(2) 0.004(2)
C61 0.035(3) 0.027(3) 0.030(3) 0.003(2) 0.003(2) 0.002(2)
C62 0.037(3) 0.043(3) 0.029(3) 0.009(2) 0.003(2) 0.006(2)
C63 0.049(3) 0.044(3) 0.040(3) 0.018(3) 0.004(3) 0.012(3)
C64 0.046(3) 0.047(4) 0.051(4) 0.012(3) 0.010(3) 0.018(3)
C65 0.060(4) 0.074(5) 0.038(3) 0.016(3) 0.019(3) 0.030(4)
C66 0.055(4) 0.049(3) 0.032(3) 0.013(3) 0.010(3) 0.021(3)

loop_
_atom_type_symbol
_atom_type_description
_atom_type_scat_dispersion_real
_atom_type_scat_dispersion_imag
_atom_type_scat_source
C C 0.0033 0.0016 'International Tables Vol C Tables 4.2.6.8 and 6.1.1.4'
H H 0.0000 0.0000 'International Tables Vol C Tables 4.2.6.8 and 6.1.1.4'
P P 0.1023 0.0942 'International Tables Vol C Tables 4.2.6.8 and 6.1.1.4'
Cl Cl 0.1484 0.1585 'International Tables Vol C Tables 4.2.6.8 and 6.1.1.4'
Ga Ga 0.2307 1.6083 'International Tables Vol C Tables 4.2.6.8 and 6.1.1.4'
I I -0.4742 1.8119 'International Tables Vol C Tables 4.2.6.8 and 6.1.1.4'
Sn Sn -0.6537 1.4246 'International Tables Vol C Tables 4.2.6.8 and 6.1.1.4'

loop_
_geom_angle_atom_site_label_1
_geom_angle_atom_site_label_2
_geom_angle_atom_site_label_3
_geom_angle
_geom_angle_site_symmetry_1
_geom_angle_site_symmetry_3
_geom_angle_publ_flag
C21 Sn C1 109.2(2) . . ?
C21 Sn C11 109.0(2) . . ?
C1 Sn C11 140.64(19) . . ?
C21 Sn Cl3 93.9(2) . . ?
C1 Sn Cl3 92.05(18) . . ?
C11 Sn Cl3 94.48(18) . . ?
C21 Sn I3 99.53(18) . . ?
C1 Sn I3 91.65(13) . . ?
C11 Sn I3 91.13(13) . . ?
Cl3 Sn I3 5.82(13) . . ?
C21 Sn Cl1 90.10(19) . . ?
C1 Sn Cl1 85.76(14) . . ?
C11 Sn Cl1 85.05(14) . . ?
Cl3 Sn Cl1 175.87(13) . . ?
I3 Sn Cl1 170.34(6) . . ?
C21 Sn I1 84.95(19) . . ?
C1 Sn I1 85.73(14) . . ?
C11 Sn I1 88.50(14) . . ?
Cl3 Sn I1 177.02(13) . . ?
I3 Sn I1 175.36(5) . . ?
Cl1 Sn I1 5.47(7) . . ?
C8 Ga C18 127.23(19) . . ?
C8 Ga Cl2 105.38(16) . . ?
C18 Ga Cl2 106.31(16) . . ?
C8 Ga Cl1 106.66(15) . . ?
C18 Ga Cl1 106.45(16) . . ?
Cl2 Ga Cl1 102.22(9) . . ?
C8 Ga I2 106.45(18) . . ?
C18 Ga I2 102.42(17) . . ?
Cl2 Ga I2 4.63(14) . . ?
Cl1 Ga I2 105.98(11) . . ?
C8 Ga I1 105.48(15) . . ?
C18 Ga I1 109.57(16) . . ?
Cl2 Ga I1 99.41(9) . . ?
Cl1 Ga I1 3.60(10) . . ?
I2 Ga I1 103.28(11) . . ?
Ga I1 Sn 70.93(6) . . ?
Ga Cl1 Sn 78.91(8) . . ?
C61 P C41 111.4(2) . . ?
C61 P C31 109.1(2) . . ?
C41 P C31 110.4(2) . . ?
C61 P C51 108.2(2) . . ?
C41 P C51 108.0(2) . . ?
C31 P C51 109.7(2) . . ?
C2 C1 C9 119.5(4) . . ?
C2 C1 Sn 109.5(4) . . ?
C9 C1 Sn 130.7(4) . . ?
C1 C2 C3 122.1(5) . . ?
C4 C3 C2 119.4(5) . . ?
C3 C4 C10 120.7(5) . . ?
C6 C5 C10 120.6(5) . . ?
C5 C6 C7 119.5(5) . . ?
C8 C7 C6 123.0(5) . . ?
C7 C8 C9 118.1(5) . . ?
C7 C8 Ga 115.3(4) . . ?
C9 C8 Ga 126.3(4) . . ?
C1 C9 C8 123.6(4) . . ?
C1 C9 C10 117.8(4) . . ?
C8 C9 C10 118.6(5) . . ?
C5 C10 C4 119.7(5) . . ?
C5 C10 C9 119.9(5) . . ?
C4 C10 C9 120.3(5) . . ?
C12 C11 C19 120.8(5) . . ?
C12 C11 Sn 110.0(4) . . ?
C19 C11 Sn 128.9(4) . . ?
C11 C12 C13 121.3(5) . . ?
C14 C13 C12 119.8(5) . . ?
C13 C14 C20 120.6(5) . . ?
C16 C15 C20 120.5(5) . . ?
C15 C16 C17 120.1(5) . . ?
C18 C17 C16 122.4(5) . . ?
C17 C18 C19 118.3(4) . . ?
C17 C18 Ga 114.5(4) . . ?
C19 C18 Ga 126.9(4) . . ?
C18 C19 C11 124.1(4) . . ?
C18 C19 C20 119.6(5) . . ?
C11 C19 C20 116.3(5) . . ?
C14 C20 C15 120.3(5) . . ?
C14 C20 C19 121.0(5) . . ?
C15 C20 C19 118.7(5) . . ?
C32 C31 C36 120.4(5) . . ?
C32 C31 P 121.2(4) . . ?
C36 C31 P 118.3(4) . . ?
C31 C32 C33 119.2(5) . . ?
C34 C33 C32 120.7(5) . . ?
C33 C34 C35 120.0(5) . . ?
C34 C35 C36 120.2(5) . . ?
C35 C36 C31 119.4(5) . . ?
C42 C41 C46 119.1(5) . . ?
C42 C41 P 119.2(4) . . ?
C46 C41 P 121.6(4) . . ?
C41 C42 C43 120.6(6) . . ?
C44 C43 C42 119.5(6) . . ?
C43 C44 C45 120.7(5) . . ?
C44 C45 C46 120.2(6) . . ?
C45 C46 C41 119.8(5) . . ?
C56 C51 C52 119.9(5) . . ?
C56 C51 P 121.0(4) . . ?
C52 C51 P 118.9(4) . . ?
C53 C52 C51 119.4(5) . . ?
C52 C53 C54 120.8(5) . . ?
C55 C54 C53 119.9(5) . . ?
C54 C55 C56 120.3(5) . . ?
C51 C56 C55 119.7(5) . . ?
C66 C61 C62 119.3(5) . . ?
C66 C61 P 120.9(4) . . ?
C62 C61 P 119.8(4) . . ?
C63 C62 C61 119.9(5) . . ?
C64 C63 C62 120.2(5) . . ?
C65 C64 C63 119.7(5) . . ?
C66 C65 C64 120.8(6) . . ?
C65 C66 C61 120.1(5) . . ?

loop_
_geom_bond_atom_site_label_1
_geom_bond_atom_site_label_2
_geom_bond_distance
_geom_bond_site_symmetry_2
_geom_bond_publ_flag
Sn C21 2.140(5) . ?
Sn C1 2.155(5) . ?
Sn C11 2.159(5) . ?
Sn Cl3 2.609(5) . ?
Sn I3 2.7589(8) . ?
Sn Cl1 2.916(2) . ?
Sn I1 3.116(3) . ?
Ga C8 1.982(5) . ?
Ga C18 1.986(5) . ?
Ga Cl2 2.245(3) . ?
Ga Cl1 2.323(3) . ?
Ga I2 2.448(4) . ?
Ga I1 2.637(3) . ?
P C61 1.794(5) . ?
P C41 1.795(5) . ?
P C31 1.798(5) . ?
P C51 1.806(5) . ?
C1 C2 1.380(7) . ?
C1 C9 1.433(7) . ?
C2 C3 1.420(7) . ?
C3 C4 1.362(8) . ?
C4 C10 1.417(7) . ?
C5 C6 1.365(8) . ?
C5 C10 1.414(7) . ?
C6 C7 1.410(7) . ?
C7 C8 1.380(7) . ?
C8 C9 1.436(7) . ?
C9 C10 1.438(7) . ?
C11 C12 1.378(7) . ?
C11 C19 1.432(7) . ?
C12 C13 1.416(7) . ?
C13 C14 1.356(8) . ?
C14 C20 1.413(8) . ?
C15 C16 1.366(8) . ?
C15 C20 1.421(8) . ?
C16 C17 1.408(7) . ?
C17 C18 1.379(7) . ?
C18 C19 1.425(7) . ?
C19 C20 1.443(7) . ?
C31 C32 1.389(7) . ?
C31 C36 1.396(7) . ?
C32 C33 1.390(8) . ?
C33 C34 1.384(8) . ?
C34 C35 1.385(8) . ?
C35 C36 1.394(7) . ?
C41 C42 1.385(8) . ?
C41 C46 1.398(8) . ?
C42 C43 1.392(8) . ?
C43 C44 1.372(9) . ?
C44 C45 1.379(9) . ?
C45 C46 1.385(8) . ?
C51 C56 1.392(7) . ?
C51 C52 1.407(7) . ?
C52 C53 1.381(7) . ?
C53 C54 1.387(8) . ?
C54 C55 1.383(8) . ?
C55 C56 1.395(7) . ?
C61 C66 1.389(8) . ?
C61 C62 1.401(7) . ?
C62 C63 1.390(8) . ?
C63 C64 1.385(8) . ?
C64 C65 1.381(9) . ?
C65 C66 1.380(8) . ?
